data_4025634
loop_
_publ_author_name
'Hai-Ming Guo'
'Pu Li'
'Hong-Ying Niu'
'Dong-Chao Wang'
'Gui-Rong Qu'

_publ_section_title
;
 Direct Synthesis of 6-Arylpurines by Reaction of 6-Chloropurines with
 Activated Aromatics
;
_journal_name_full 'Journal of Organic Chemistry'
_journal_page_first 6016
_journal_page_last 6018
_journal_paper_doi 10.1021/jo1010334
_journal_volume 75
_journal_year 2010
_chemical_formula_moiety 'C22 H15 Cl N4 O'
_chemical_formula_sum 'C22 H15 Cl N4 O'
_chemical_formula_weight 386.83
_chemical_name_systematic
; 
 ? 
;
_space_group_IT_number 61
_symmetry_cell_setting orthorhombic
_symmetry_space_group_name_Hall '-P 2ac 2ab'
_symmetry_space_group_name_H-M 'P b c a'
_atom_sites_solution_hydrogens geom
_atom_sites_solution_primary direct
_atom_sites_solution_secondary difmap
_audit_creation_method SHELXL-97
_cell_angle_alpha 90.00
_cell_angle_beta 90.00
_cell_angle_gamma 90.00
_cell_formula_units_Z 8
_cell_length_a 18.588(13)
_cell_length_b 8.804(6)
_cell_length_c 22.536(16)
_cell_measurement_reflns_used 3208
_cell_measurement_temperature 296(2)
_cell_measurement_theta_max 20.30
_cell_measurement_theta_min 2.84
_cell_volume 3688(4)
_computing_cell_refinement 'Bruker SMART'
_computing_data_collection 'Bruker SMART'
_computing_data_reduction 'Bruker SAINT'
_computing_molecular_graphics 'Bruker SHELXTL'
_computing_publication_material 'Bruker SHELXTL'
_computing_structure_refinement 'SHELXL-97 (Sheldrick, 2008)'
_computing_structure_solution 'SHELXS-97 (Sheldrick, 2008)'
_diffrn_ambient_temperature 296(2)
_diffrn_measured_fraction_theta_full 0.999
_diffrn_measured_fraction_theta_max 0.999
_diffrn_measurement_device_type 'CCD area detector'
_diffrn_measurement_method 'phi and omega scans'
_diffrn_radiation_monochromator graphite
_diffrn_radiation_source 'fine-focus sealed tube'
_diffrn_radiation_type MoK\a
_diffrn_radiation_wavelength 0.71073
_diffrn_reflns_av_R_equivalents 0.0513
_diffrn_reflns_av_sigmaI/netI 0.0294
_diffrn_reflns_limit_h_max 22
_diffrn_reflns_limit_h_min -22
_diffrn_reflns_limit_k_max 10
_diffrn_reflns_limit_k_min -10
_diffrn_reflns_limit_l_max 27
_diffrn_reflns_limit_l_min -27
_diffrn_reflns_number 24559
_diffrn_reflns_theta_full 25.50
_diffrn_reflns_theta_max 25.50
_diffrn_reflns_theta_min 2.71
_exptl_absorpt_coefficient_mu 0.228
_exptl_absorpt_correction_T_max 0.9798
_exptl_absorpt_correction_T_min 0.9163
_exptl_absorpt_correction_type multi-scan
_exptl_absorpt_process_details sadabs
_exptl_crystal_colour colourless
_exptl_crystal_density_diffrn 1.393
_exptl_crystal_density_method 'not measured'
_exptl_crystal_description block
_exptl_crystal_F_000 1600
_exptl_crystal_size_max 0.39
_exptl_crystal_size_mid 0.29
_exptl_crystal_size_min 0.09
_refine_diff_density_max 0.299
_refine_diff_density_min -0.339
_refine_diff_density_rms 0.040
_refine_ls_extinction_method none
_refine_ls_goodness_of_fit_ref 1.025
_refine_ls_hydrogen_treatment constr
_refine_ls_matrix_type full
_refine_ls_number_parameters 252
_refine_ls_number_reflns 3433
_refine_ls_number_restraints 42
_refine_ls_restrained_S_all 1.042
_refine_ls_R_factor_all 0.0778
_refine_ls_R_factor_gt 0.0494
_refine_ls_shift/su_max 0.001
_refine_ls_shift/su_mean 0.000
_refine_ls_structure_factor_coef Fsqd
_refine_ls_weighting_details 'calc w=1/[\s^2^(Fo^2^)+(0.0477P)^2^+2.3909P] where P=(Fo^2^+2Fc^2^)/3'
_refine_ls_weighting_scheme calc
_refine_ls_wR_factor_gt 0.1134
_refine_ls_wR_factor_ref 0.1316
_reflns_number_gt 2346
_reflns_number_total 3433
_reflns_threshold_expression >2sigma(I)
_cod_data_source_file jo1010334_si_002.cif
_cod_data_source_block a
_cod_depositor_comments
;
The following automatic conversions were performed:

'_symmetry_cell_setting' value 'Orthorhombic' changed to
'orthorhombic' according to the built-in table from CIF Core
dictionary named 'cif_core.dic' version 2.4.1 from 2010-06-29.

Automatic conversion script
Id: cif_fix_values 1646 2011-03-28 12:23:43Z adriana 
;
_cod_database_code 4025634

loop_
_symmetry_equiv_pos_as_xyz
'x, y, z'
'-x+1/2, -y, z+1/2'
'-x, y+1/2, -z+1/2'
'x+1/2, -y+1/2, -z'
'-x, -y, -z'
'x-1/2, y, -z-1/2'
'x, -y-1/2, z-1/2'
'-x-1/2, y-1/2, z'

loop_
_atom_site_label
_atom_site_type_symbol
_atom_site_fract_x
_atom_site_fract_y
_atom_site_fract_z
_atom_site_U_iso_or_equiv
_atom_site_adp_type
_atom_site_occupancy
_atom_site_symmetry_multiplicity
_atom_site_calc_flag
_atom_site_refinement_flags
_atom_site_disorder_assembly
_atom_site_disorder_group
C16 C 0.0541(2) 0.1402(5) 0.9469(2) 0.0512(7) Uani 0.588(3) 1 d PU A 1
H16A H 0.0255 0.0501 0.9544 0.061 Uiso 0.588(3) 1 calc PR A 1
H16B H 0.0708 0.1778 0.9849 0.061 Uiso 0.588(3) 1 calc PR A 1
C17 C 0.11849(12) 0.0951(3) 0.91051(12) 0.0513(6) Uani 0.588(3) 1 d PGU A 1
C18 C 0.17202(15) 0.0068(4) 0.93629(12) 0.0655(8) Uani 0.588(3) 1 d PGU A 1
C19 C 0.22784(16) -0.0497(4) 0.90169(17) 0.0974(14) Uani 0.588(3) 1 d PGU A 1
H19 H 0.2637 -0.1088 0.9189 0.117 Uiso 0.588(3) 1 calc PR A 1
C20 C 0.23014(17) -0.0179(5) 0.84131(16) 0.1160(16) Uani 0.588(3) 1 d PGU A 1
H20 H 0.2675 -0.0557 0.8182 0.139 Uiso 0.588(3) 1 calc PR A 1
C21 C 0.17661(19) 0.0704(5) 0.81552(12) 0.1005(15) Uani 0.588(3) 1 d PGU A 1
H21 H 0.1781 0.0917 0.7751 0.121 Uiso 0.588(3) 1 calc PR A 1
C22 C 0.12079(15) 0.1269(4) 0.85012(12) 0.0704(10) Uani 0.588(3) 1 d PGU A 1
H22 H 0.0850 0.1860 0.8329 0.085 Uiso 0.588(3) 1 calc PR A 1
C16' C 0.0450(4) 0.1237(9) 0.9407(4) 0.0512(7) Uani 0.412(3) 1 d P A 2
H16C H 0.0169 0.0335 0.9320 0.061 Uiso 0.412(3) 1 calc PR A 2
H16D H 0.0513 0.1298 0.9834 0.061 Uiso 0.412(3) 1 calc PR A 2
C17' C 0.11766(18) 0.1123(5) 0.91088(19) 0.0513(6) Uani 0.412(3) 1 d PG A 2
C18' C 0.1712(2) 0.0366(6) 0.94219(19) 0.0655(8) Uani 0.412(3) 1 d PG A 2
C19' C 0.2404(2) 0.0276(7) 0.9191(2) 0.0974(14) Uani 0.412(3) 1 d PG A 2
H19' H 0.2762 -0.0231 0.9400 0.117 Uiso 0.412(3) 1 calc PR A 2
C20' C 0.2561(2) 0.0942(7) 0.8647(3) 0.1160(16) Uani 0.412(3) 1 d PG A 2
H20' H 0.3024 0.0881 0.8492 0.139 Uiso 0.412(3) 1 calc PR A 2
C21' C 0.2025(3) 0.1698(7) 0.8334(2) 0.1005(15) Uani 0.412(3) 1 d PG A 2
H21' H 0.2130 0.2144 0.7970 0.121 Uiso 0.412(3) 1 calc PR A 2
C22' C 0.1333(2) 0.1789(6) 0.85647(19) 0.0704(10) Uani 0.412(3) 1 d PG A 2
H22' H 0.0975 0.2295 0.8355 0.085 Uiso 0.412(3) 1 calc PR A 2
C1 C -0.22655(10) 0.8712(2) 0.84130(10) 0.0477(5) Uani 1 1 d . . .
C2 C -0.22953(11) 0.7644(2) 0.88434(11) 0.0556(6) Uani 1 1 d . . .
H2 H -0.2736 0.7385 0.9011 0.067 Uiso 1 1 calc R . .
C3 C -0.16674(11) 0.6930(2) 0.90365(11) 0.0557(6) Uani 1 1 d . . .
H3 H -0.1700 0.6187 0.9329 0.067 Uiso 1 1 calc R . .
C4 C -0.10039(10) 0.7289(2) 0.88092(9) 0.0452(5) Uani 1 1 d . . .
C5 C -0.09522(10) 0.8439(2) 0.83703(9) 0.0428(5) Uani 1 1 d . . .
C6 C -0.02929(11) 0.8876(3) 0.81012(10) 0.0550(6) Uani 1 1 d . . .
H6 H 0.0133 0.8416 0.8221 0.066 Uiso 1 1 calc R . .
C7 C -0.02757(13) 0.9955(3) 0.76711(11) 0.0721(8) Uani 1 1 d . . .
H7 H 0.0160 1.0202 0.7493 0.087 Uiso 1 1 calc R . .
C8 C -0.09036(13) 1.0698(3) 0.74932(12) 0.0800(8) Uani 1 1 d . . .
H8 H -0.0884 1.1448 0.7203 0.096 Uiso 1 1 calc R . .
C9 C -0.15427(12) 1.0323(3) 0.77448(11) 0.0643(7) Uani 1 1 d . . .
H9 H -0.1957 1.0838 0.7631 0.077 Uiso 1 1 calc R . .
C10 C -0.15890(10) 0.9172(2) 0.81732(9) 0.0462(5) Uani 1 1 d . . .
C11 C -0.03785(10) 0.6400(2) 0.90155(9) 0.0457(5) Uani 1 1 d . . .
C12 C -0.03815(10) 0.4826(2) 0.90049(9) 0.0433(5) Uani 1 1 d . A .
C13 C -0.05746(11) 0.2462(2) 0.89213(10) 0.0532(6) Uani 1 1 d . A .
H13 H -0.0789 0.1536 0.8830 0.064 Uiso 1 1 calc R . .
C14 C 0.02090(10) 0.4086(2) 0.92487(9) 0.0451(5) Uani 1 1 d . A .
C15 C 0.07380(12) 0.6241(3) 0.94502(11) 0.0651(7) Uani 1 1 d . . .
H15 H 0.1133 0.6770 0.9596 0.078 Uiso 1 1 calc R . .
Cl1 Cl 0.16330(4) -0.04187(8) 1.00954(3) 0.0812(2) Uani 1 1 d . . .
N1 N 0.02036(9) 0.7102(2) 0.92372(9) 0.0576(5) Uani 1 1 d . . .
N2 N 0.07845(9) 0.4737(2) 0.94836(9) 0.0569(5) Uani 1 1 d . . .
N3 N 0.00716(8) 0.25667(19) 0.91988(8) 0.0493(5) Uani 1 1 d . . .
N4 N -0.08701(8) 0.37642(19) 0.87938(8) 0.0503(5) Uani 1 1 d . . .
O1 O -0.28527(7) 0.93734(18) 0.81712(7) 0.0637(5) Uani 1 1 d . . .
H1 H -0.3215 0.9071 0.8342 0.096 Uiso 1 1 calc R . .

loop_
_atom_site_aniso_label
_atom_site_aniso_U_11
_atom_site_aniso_U_22
_atom_site_aniso_U_33
_atom_site_aniso_U_23
_atom_site_aniso_U_13
_atom_site_aniso_U_12
C16 0.0471(13) 0.0441(13) 0.0625(15) 0.0074(11) 0.0031(11) 0.0092(11)
C17 0.0375(10) 0.0556(13) 0.0606(13) 0.0069(11) 0.0004(9) 0.0092(10)
C18 0.0486(12) 0.0700(18) 0.0779(17) 0.0146(15) 0.0014(12) 0.0155(13)
C19 0.0654(18) 0.111(3) 0.116(3) 0.034(3) 0.0195(19) 0.047(2)
C20 0.088(2) 0.142(4) 0.118(3) 0.036(3) 0.052(2) 0.060(3)
C21 0.084(2) 0.125(4) 0.093(3) 0.030(3) 0.039(2) 0.034(2)
C22 0.0570(16) 0.086(3) 0.0684(17) 0.0200(18) 0.0140(14) 0.0191(17)
C16' 0.0471(13) 0.0441(13) 0.0625(15) 0.0074(11) 0.0031(11) 0.0092(11)
C17' 0.0375(10) 0.0556(13) 0.0606(13) 0.0069(11) 0.0004(9) 0.0092(10)
C18' 0.0486(12) 0.0700(18) 0.0779(17) 0.0146(15) 0.0014(12) 0.0155(13)
C19' 0.0654(18) 0.111(3) 0.116(3) 0.034(3) 0.0195(19) 0.047(2)
C20' 0.088(2) 0.142(4) 0.118(3) 0.036(3) 0.052(2) 0.060(3)
C21' 0.084(2) 0.125(4) 0.093(3) 0.030(3) 0.039(2) 0.034(2)
C22' 0.0570(16) 0.086(3) 0.0684(17) 0.0200(18) 0.0140(14) 0.0191(17)
C1 0.0360(10) 0.0452(11) 0.0618(13) 0.0016(10) 0.0030(9) 0.0036(9)
C2 0.0381(10) 0.0509(12) 0.0780(15) 0.0130(11) 0.0136(10) 0.0022(10)
C3 0.0472(11) 0.0459(11) 0.0739(15) 0.0158(11) 0.0109(11) 0.0035(10)
C4 0.0371(10) 0.0404(10) 0.0580(13) 0.0002(10) 0.0033(9) 0.0024(9)
C5 0.0378(10) 0.0405(10) 0.0500(12) -0.0023(9) 0.0044(9) -0.0010(9)
C6 0.0408(11) 0.0597(13) 0.0644(14) 0.0012(12) 0.0080(10) -0.0032(10)
C7 0.0525(13) 0.0937(18) 0.0702(16) 0.0169(14) 0.0128(12) -0.0139(13)
C8 0.0625(15) 0.0998(19) 0.0777(17) 0.0415(15) -0.0005(13) -0.0146(14)
C9 0.0510(13) 0.0725(15) 0.0694(15) 0.0230(13) -0.0065(11) -0.0057(12)
C10 0.0417(10) 0.0447(11) 0.0523(12) 0.0026(10) 0.0034(9) -0.0027(9)
C11 0.0395(10) 0.0418(11) 0.0557(12) 0.0007(10) 0.0057(9) 0.0005(9)
C12 0.0324(9) 0.0423(10) 0.0552(12) 0.0007(9) 0.0023(9) 0.0017(8)
C13 0.0418(11) 0.0424(11) 0.0754(15) -0.0020(11) 0.0049(11) -0.0008(10)
C14 0.0372(10) 0.0464(11) 0.0518(12) 0.0016(9) 0.0038(9) 0.0038(9)
C15 0.0482(12) 0.0626(14) 0.0845(17) -0.0056(13) -0.0160(12) -0.0054(12)
Cl1 0.0940(5) 0.0730(4) 0.0766(4) 0.0163(3) -0.0199(4) 0.0152(4)
N1 0.0473(10) 0.0480(10) 0.0776(13) -0.0019(9) -0.0079(9) -0.0033(9)
N2 0.0453(9) 0.0560(11) 0.0692(12) -0.0001(10) -0.0087(9) 0.0028(9)
N3 0.0420(9) 0.0426(9) 0.0635(11) 0.0054(8) 0.0039(8) 0.0067(8)
N4 0.0358(8) 0.0437(9) 0.0713(12) 0.0003(9) 0.0007(8) -0.0008(8)
O1 0.0400(8) 0.0674(10) 0.0838(11) 0.0207(9) 0.0011(8) 0.0051(7)

loop_
_atom_type_symbol
_atom_type_description
_atom_type_scat_dispersion_real
_atom_type_scat_dispersion_imag
_atom_type_scat_source
C C 0.0033 0.0016 'International Tables Vol C Tables 4.2.6.8 and 6.1.1.4'
H H 0.0000 0.0000 'International Tables Vol C Tables 4.2.6.8 and 6.1.1.4'
N N 0.0061 0.0033 'International Tables Vol C Tables 4.2.6.8 and 6.1.1.4'
O O 0.0106 0.0060 'International Tables Vol C Tables 4.2.6.8 and 6.1.1.4'
Cl Cl 0.1484 0.1585 'International Tables Vol C Tables 4.2.6.8 and 6.1.1.4'

loop_
_geom_angle_atom_site_label_1
_geom_angle_atom_site_label_2
_geom_angle_atom_site_label_3
_geom_angle
_geom_angle_site_symmetry_1
_geom_angle_site_symmetry_3
_geom_angle_publ_flag
N3 C16 C17 115.4(4) . . ?
N3 C16 H16A 108.4 . . ?
C17 C16 H16A 108.4 . . ?
N3 C16 H16B 108.4 . . ?
C17 C16 H16B 108.4 . . ?
H16A C16 H16B 107.5 . . ?
C18 C17 C22 120.0 . . ?
C18 C17 C16 119.3(2) . . ?
C22 C17 C16 120.3(2) . . ?
C17 C18 C19 120.0 . . ?
C17 C18 Cl1 118.36(16) . . ?
C19 C18 Cl1 121.44(16) . . ?
C20 C19 C18 120.0 . . ?
C20 C19 H19 120.0 . . ?
C18 C19 H19 120.0 . . ?
C19 C20 C21 120.0 . . ?
C19 C20 H20 120.0 . . ?
C21 C20 H20 120.0 . . ?
C20 C21 C22 120.0 . . ?
C20 C21 H21 120.0 . . ?
C22 C21 H21 120.0 . . ?
C21 C22 C17 120.0 . . ?
C21 C22 H22 120.0 . . ?
C17 C22 H22 120.0 . . ?
N3 C16' C17' 110.1(5) . . ?
N3 C16' H16C 109.6 . . ?
C17' C16' H16C 109.6 . . ?
N3 C16' H16D 109.6 . . ?
C17' C16' H16D 109.6 . . ?
H16C C16' H16D 108.2 . . ?
C18' C17' C22' 120.0 . . ?
C18' C17' C16' 116.5(4) . . ?
C22' C17' C16' 123.5(4) . . ?
C17' C18' C19' 120.0 . . ?
C17' C18' Cl1 126.5(2) . . ?
C19' C18' Cl1 113.4(2) . . ?
C18' C19' C20' 120.0 . . ?
C18' C19' H19' 120.0 . . ?
C20' C19' H19' 120.0 . . ?
C19' C20' C21' 120.0 . . ?
C19' C20' H20' 120.0 . . ?
C21' C20' H20' 120.0 . . ?
C22' C21' C20' 120.0 . . ?
C22' C21' H21' 120.0 . . ?
C20' C21' H21' 120.0 . . ?
C21' C22' C17' 120.0 . . ?
C21' C22' H22' 120.0 . . ?
C17' C22' H22' 120.0 . . ?
C2 C1 O1 123.76(18) . . ?
C2 C1 C10 120.34(18) . . ?
O1 C1 C10 115.88(19) . . ?
C1 C2 C3 120.18(19) . . ?
C1 C2 H2 119.9 . . ?
C3 C2 H2 119.9 . . ?
C4 C3 C2 122.1(2) . . ?
C4 C3 H3 118.9 . . ?
C2 C3 H3 118.9 . . ?
C3 C4 C5 119.04(18) . . ?
C3 C4 C11 117.90(19) . . ?
C5 C4 C11 122.99(17) . . ?
C4 C5 C10 119.08(17) . . ?
C4 C5 C6 123.34(18) . . ?
C10 C5 C6 117.55(19) . . ?
C7 C6 C5 121.0(2) . . ?
C7 C6 H6 119.5 . . ?
C5 C6 H6 119.5 . . ?
C6 C7 C8 120.9(2) . . ?
C6 C7 H7 119.6 . . ?
C8 C7 H7 119.6 . . ?
C9 C8 C7 119.8(2) . . ?
C9 C8 H8 120.1 . . ?
C7 C8 H8 120.1 . . ?
C8 C9 C10 121.1(2) . . ?
C8 C9 H9 119.4 . . ?
C10 C9 H9 119.4 . . ?
C9 C10 C5 119.53(18) . . ?
C9 C10 C1 121.32(19) . . ?
C5 C10 C1 119.15(18) . . ?
N1 C11 C12 118.05(18) . . ?
N1 C11 C4 120.48(18) . . ?
C12 C11 C4 121.44(18) . . ?
C11 C12 N4 133.00(18) . . ?
C11 C12 C14 117.30(18) . . ?
N4 C12 C14 109.70(18) . . ?
N4 C13 N3 114.50(19) . . ?
N4 C13 H13 122.8 . . ?
N3 C13 H13 122.8 . . ?
N2 C14 N3 127.41(18) . . ?
N2 C14 C12 126.42(19) . . ?
N3 C14 C12 106.17(17) . . ?
N2 C15 N1 129.3(2) . . ?
N2 C15 H15 115.4 . . ?
N1 C15 H15 115.4 . . ?
C18' Cl1 C18 9.9(2) . . ?
C15 N1 C11 118.04(19) . . ?
C14 N2 C15 110.84(19) . . ?
C13 N3 C14 105.66(17) . . ?
C13 N3 C16' 121.7(3) . . ?
C14 N3 C16' 132.5(4) . . ?
C13 N3 C16 131.7(2) . . ?
C14 N3 C16 122.4(2) . . ?
C16' N3 C16 10.2(4) . . ?
C13 N4 C12 103.95(17) . . ?
C1 O1 H1 109.5 . . ?

loop_
_geom_bond_atom_site_label_1
_geom_bond_atom_site_label_2
_geom_bond_distance
_geom_bond_site_symmetry_2
_geom_bond_publ_flag
C16 N3 1.477(5) . ?
C16 C17 1.504(5) . ?
C16 H16A 0.9700 . ?
C16 H16B 0.9700 . ?
C17 C18 1.3900 . ?
C17 C22 1.3900 . ?
C18 C19 1.3900 . ?
C18 Cl1 1.713(3) . ?
C19 C20 1.3900 . ?
C19 H19 0.9300 . ?
C20 C21 1.3900 . ?
C20 H20 0.9300 . ?
C21 C22 1.3900 . ?
C21 H21 0.9300 . ?
C22 H22 0.9300 . ?
C16' N3 1.444(8) . ?
C16' C17' 1.513(8) . ?
C16' H16C 0.9700 . ?
C16' H16D 0.9700 . ?
C17' C18' 1.3900 . ?
C17' C22' 1.3900 . ?
C18' C19' 1.3900 . ?
C18' Cl1 1.674(4) . ?
C19' C20' 1.3900 . ?
C19' H19' 0.9300 . ?
C20' C21' 1.3900 . ?
C20' H20' 0.9300 . ?
C21' C22' 1.3900 . ?
C21' H21' 0.9300 . ?
C22' H22' 0.9300 . ?
C1 C2 1.352(3) . ?
C1 O1 1.352(2) . ?
C1 C10 1.427(3) . ?
C2 C3 1.395(3) . ?
C2 H2 0.9300 . ?
C3 C4 1.372(3) . ?
C3 H3 0.9300 . ?
C4 C5 1.418(3) . ?
C4 C11 1.477(3) . ?
C5 C10 1.420(3) . ?
C5 C6 1.420(3) . ?
C6 C7 1.357(3) . ?
C6 H6 0.9300 . ?
C7 C8 1.397(4) . ?
C7 H7 0.9300 . ?
C8 C9 1.357(3) . ?
C8 H8 0.9300 . ?
C9 C10 1.402(3) . ?
C9 H9 0.9300 . ?
C11 N1 1.343(3) . ?
C11 C12 1.386(3) . ?
C12 N4 1.387(3) . ?
C12 C14 1.389(3) . ?
C13 N4 1.304(3) . ?
C13 N3 1.357(3) . ?
C13 H13 0.9300 . ?
C14 N2 1.324(3) . ?
C14 N3 1.367(3) . ?
C15 N2 1.329(3) . ?
C15 N1 1.339(3) . ?
C15 H15 0.9300 . ?
O1 H1 0.8200 . ?

loop_
_geom_hbond_atom_site_label_D
_geom_hbond_atom_site_label_H
_geom_hbond_atom_site_label_A
_geom_hbond_distance_DH
_geom_hbond_distance_HA
_geom_hbond_distance_DA
_geom_hbond_angle_DHA
_geom_hbond_site_symmetry_A
O1 H1 N4 0.82 2.00 2.809(3) 168.8 8_565

loop_
_geom_torsion_atom_site_label_1
_geom_torsion_atom_site_label_2
_geom_torsion_atom_site_label_3
_geom_torsion_atom_site_label_4
_geom_torsion
_geom_torsion_site_symmetry_1
_geom_torsion_site_symmetry_2
_geom_torsion_site_symmetry_3
_geom_torsion_site_symmetry_4
_geom_torsion_publ_flag
N3 C16 C17 C18 168.9(2) . . . . ?
N3 C16 C17 C22 -18.2(4) . . . . ?
C22 C17 C18 C19 0.0 . . . . ?
C16 C17 C18 C19 172.9(3) . . . . ?
C22 C17 C18 Cl1 -175.0(2) . . . . ?
C16 C17 C18 Cl1 -2.0(3) . . . . ?
C17 C18 C19 C20 0.0 . . . . ?
Cl1 C18 C19 C20 174.8(2) . . . . ?
C18 C19 C20 C21 0.0 . . . . ?
C19 C20 C21 C22 0.0 . . . . ?
C20 C21 C22 C17 0.0 . . . . ?
C18 C17 C22 C21 0.0 . . . . ?
C16 C17 C22 C21 -172.9(3) . . . . ?
N3 C16' C17' C18' 153.0(4) . . . . ?
N3 C16' C17' C22' -23.9(7) . . . . ?
C22' C17' C18' C19' 0.0 . . . . ?
C16' C17' C18' C19' -177.0(5) . . . . ?
C22' C17' C18' Cl1 176.5(4) . . . . ?
C16' C17' C18' Cl1 -0.4(5) . . . . ?
C17' C18' C19' C20' 0.0 . . . . ?
Cl1 C18' C19' C20' -177.0(4) . . . . ?
C18' C19' C20' C21' 0.0 . . . . ?
C19' C20' C21' C22' 0.0 . . . . ?
C20' C21' C22' C17' 0.0 . . . . ?
C18' C17' C22' C21' 0.0 . . . . ?
C16' C17' C22' C21' 176.7(5) . . . . ?
O1 C1 C2 C3 174.9(2) . . . . ?
C10 C1 C2 C3 -3.1(3) . . . . ?
C1 C2 C3 C4 1.0(4) . . . . ?
C2 C3 C4 C5 1.0(3) . . . . ?
C2 C3 C4 C11 -176.2(2) . . . . ?
C3 C4 C5 C10 -0.8(3) . . . . ?
C11 C4 C5 C10 176.19(19) . . . . ?
C3 C4 C5 C6 -179.0(2) . . . . ?
C11 C4 C5 C6 -2.0(3) . . . . ?
C4 C5 C6 C7 178.2(2) . . . . ?
C10 C5 C6 C7 -0.1(3) . . . . ?
C5 C6 C7 C8 1.9(4) . . . . ?
C6 C7 C8 C9 -1.1(4) . . . . ?
C7 C8 C9 C10 -1.5(4) . . . . ?
C8 C9 C10 C5 3.3(4) . . . . ?
C8 C9 C10 C1 -176.2(2) . . . . ?
C4 C5 C10 C9 179.2(2) . . . . ?
C6 C5 C10 C9 -2.5(3) . . . . ?
C4 C5 C10 C1 -1.3(3) . . . . ?
C6 C5 C10 C1 177.05(19) . . . . ?
C2 C1 C10 C9 -177.2(2) . . . . ?
O1 C1 C10 C9 4.6(3) . . . . ?
C2 C1 C10 C5 3.2(3) . . . . ?
O1 C1 C10 C5 -174.95(18) . . . . ?
C3 C4 C11 N1 -126.6(2) . . . . ?
C5 C4 C11 N1 56.4(3) . . . . ?
C3 C4 C11 C12 51.3(3) . . . . ?
C5 C4 C11 C12 -125.7(2) . . . . ?
N1 C11 C12 N4 -177.4(2) . . . . ?
C4 C11 C12 N4 4.6(4) . . . . ?
N1 C11 C12 C14 2.6(3) . . . . ?
C4 C11 C12 C14 -175.31(18) . . . . ?
C11 C12 C14 N2 -1.2(3) . . . . ?
N4 C12 C14 N2 178.9(2) . . . . ?
C11 C12 C14 N3 178.52(18) . . . . ?
N4 C12 C14 N3 -1.4(2) . . . . ?
C17' C18' Cl1 C18 109.1(13) . . . . ?
C19' C18' Cl1 C18 -74.2(12) . . . . ?
C17 C18 Cl1 C18' -58.4(12) . . . . ?
C19 C18 Cl1 C18' 126.7(12) . . . . ?
N2 C15 N1 C11 -0.7(4) . . . . ?
C12 C11 N1 C15 -1.9(3) . . . . ?
C4 C11 N1 C15 176.1(2) . . . . ?
N3 C14 N2 C15 179.3(2) . . . . ?
C12 C14 N2 C15 -1.0(3) . . . . ?
N1 C15 N2 C14 2.1(4) . . . . ?
N4 C13 N3 C14 -0.7(3) . . . . ?
N4 C13 N3 C16' 175.7(4) . . . . ?
N4 C13 N3 C16 172.9(3) . . . . ?
N2 C14 N3 C13 -179.0(2) . . . . ?
C12 C14 N3 C13 1.3(2) . . . . ?
N2 C14 N3 C16' 5.0(6) . . . . ?
C12 C14 N3 C16' -174.7(5) . . . . ?
N2 C14 N3 C16 6.6(4) . . . . ?
C12 C14 N3 C16 -173.1(3) . . . . ?
C17' C16' N3 C13 120.1(4) . . . . ?
C17' C16' N3 C14 -64.5(7) . . . . ?
C17' C16' N3 C16 -72(3) . . . . ?
C17 C16 N3 C13 102.9(4) . . . . ?
C17 C16 N3 C14 -84.3(4) . . . . ?
C17 C16 N3 C16' 89(3) . . . . ?
N3 C13 N4 C12 -0.1(2) . . . . ?
C11 C12 N4 C13 -179.0(2) . . . . ?
C14 C12 N4 C13 1.0(2) . . . . ?
